data_9010718
loop_
_publ_author_name
'Meerschaut, A.'
'Palvadeau, P.'
'Moello, Y.'
'Orlandi, P.'

_publ_section_title
;Lead-antimony sulfosalts from Tuscany (Italy). IV. Crystal structure of
 pillaite, Pb9Sb10S23ClO0.5, an expanded monoclinic derivative of hexagonal
 Bi(Bi2S3)9I3, from the zinkenite group Locality: Buca della Vena mine,
 Tuscany, Italy Note: changed Pb2(z) to 0.2572 to match reported bond
 distances
;
_journal_name_full 'European Journal of Mineralogy'
_journal_page_first 779
_journal_page_last 790
_journal_paper_doi 10.1127/0935-1221/2001/0013-0779
_journal_volume 13
_journal_year 2001
_chemical_compound_source 'Buca della Vena mine, Tuscany, Italy'
_chemical_formula_sum 'Cl O0.5 Pb9.167 S23 Sb9.833'
_chemical_name_mineral Pillaite
_space_group_IT_number 12
_symmetry_space_group_name_Hall '-C 2y'
_symmetry_space_group_name_H-M 'C 1 2/m 1'
_cell_angle_alpha 90
_cell_angle_beta 99.62
_cell_angle_gamma 90
_cell_length_a 49.49
_cell_length_b 4.1259
_cell_length_c 21.828
_cell_formula_units_Z 4
_cell_volume 4394.400
_database_code_amcsd 0006897
_exptl_crystal_density_diffrn 5.861
_cod_original_formula_sum 'Pb9.167 Sb9.833 S23 Cl O.5'
_cod_database_code 9010718

loop_
_space_group_symop_operation_xyz
x,y,z
1/2+x,1/2+y,z
x,-y,z
1/2+x,1/2-y,z
-x,y,-z
1/2-x,1/2+y,-z
-x,-y,-z
1/2-x,1/2-y,-z

loop_
_atom_site_aniso_label
_atom_site_aniso_U_11
_atom_site_aniso_U_22
_atom_site_aniso_U_33
_atom_site_aniso_U_12
_atom_site_aniso_U_13
_atom_site_aniso_U_23
Pb1 0.02300 0.02500 0.03500 0.00000 -0.00200 0.00000
Pb2 0.02100 0.02400 0.04700 0.00000 -0.00100 0.00000
Pb3 0.02300 0.02800 0.02400 0.00000 0.00400 0.00000
Pb4 0.02800 0.03400 0.03500 0.00000 0.01100 0.00000
Pb5 0.02300 0.03000 0.02100 0.00000 0.00300 0.00000
Pb6 0.03300 0.03000 0.02200 0.00000 -0.00700 0.00000
Pb7 0.02700 0.03400 0.02900 0.00000 0.00000 0.00000
Pb8 0.05200 0.03300 0.02800 0.00000 0.00800 0.00000
Sb8 0.05200 0.03300 0.02800 0.00000 0.00800 0.00000
Pb9 0.06200 0.03300 0.03400 0.00000 0.02000 0.00000
Sb9 0.06200 0.03300 0.03400 0.00000 0.02000 0.00000
Pb10 0.02700 0.02400 0.05300 0.00000 0.02700 0.00000
Sb10 0.02700 0.02400 0.05300 0.00000 0.02700 0.00000
Pb11 0.03500 0.03600 0.04100 0.00000 0.00300 0.00000
Sb11 0.03500 0.03600 0.04100 0.00000 0.00300 0.00000
Sb 0.05000 0.03300 0.02300 0.00000 -0.00700 0.00000
Sb1 0.06200 0.03200 0.02200 0.00000 -0.00800 0.00000
Sb2 0.02900 0.06400 0.02100 0.00000 -0.00700 0.00000
Sb3 0.01700 0.02700 0.04500 0.00000 0.01000 0.00000
Sb4 0.01800 0.03300 0.02700 0.00000 0.00400 0.00000
Sb5 0.01400 0.06800 0.02300 0.00000 -0.00100 0.00000
Sb6 0.03700 0.04400 0.03100 -0.00800 0.01600 -0.01200
Sb7 0.02800 0.07200 0.03700 0.01400 0.01500 0.00600

loop_
_atom_site_label
_atom_site_fract_x
_atom_site_fract_y
_atom_site_fract_z
_atom_site_occupancy
_atom_site_U_iso_or_equiv
Pb1 0.07530 0.50000 0.25330 1.00000 0.02800
Pb2 -0.00730 0.50000 0.25720 1.00000 0.03200
Pb3 -0.08970 0.50000 0.30520 1.00000 0.02500
Pb4 0.32570 0.00000 0.34540 1.00000 0.03200
Pb5 0.34060 0.00000 0.14960 1.00000 0.02500
Pb6 0.14660 0.50000 0.04330 1.00000 0.03000
Pb7 -0.07490 0.50000 0.10040 1.00000 0.03000
Pb8 0.28970 0.00000 0.49720 0.75000 0.03700
Sb8 0.28970 0.00000 0.49720 0.25000 0.03700
Pb9 0.24360 0.50000 0.34400 0.75000 0.04200
Sb9 0.24360 0.50000 0.34400 0.25000 0.04200
Pb10 0.15790 0.50000 0.24700 0.33333 0.03300
Sb10 0.15790 0.50000 0.24700 0.66667 0.03300
Pb11 0.13270 0.00000 0.39150 0.33333 0.03800
Sb11 0.13270 0.00000 0.39150 0.66667 0.03800
Sb 0.04930 0.00000 0.40320 1.00000 0.03700
Sb1 -0.03070 0.00000 0.42460 1.00000 0.04000
Sb2 0.88900 0.00000 0.46020 1.00000 0.03900
Sb3 0.27410 0.50000 0.19020 1.00000 0.02900
Sb4 0.28530 0.50000 0.01350 1.00000 0.02600
Sb5 0.20830 0.00000 0.17110 1.00000 0.03500
Sb6 -0.00310 0.05710 0.08740 0.50000 0.03600
Sb7 -0.07080 0.06750 -0.06550 0.50000 0.04400
S1 0.16580 0.50000 0.37480 1.00000 0.02900
S2 0.08520 0.50000 0.39010 1.00000 0.03200
S3 0.00810 0.50000 0.41140 1.00000 0.04600
S4 -0.06890 0.50000 0.43650 1.00000 0.03600
S5 0.35590 0.00000 0.47290 1.00000 0.02500
S6 0.29710 0.50000 0.40760 1.00000 0.02600
S7 0.26700 0.00000 0.27290 1.00000 0.03900
S8 0.28160 0.00000 0.10850 1.00000 0.02500
S9 0.28940 0.00000 -0.06260 1.00000 0.03000
S10 0.19600 0.00000 0.27820 1.00000 0.04200
S11 0.23660 0.00000 0.43390 1.00000 0.02700
S12 0.11650 0.00000 0.27300 1.00000 0.02400
S13 0.03490 0.00000 0.28910 1.00000 0.02100
S14 -0.04600 0.00000 0.31340 1.00000 0.02300
S15 0.87500 0.00000 0.34890 1.00000 0.02200
S16 0.32250 0.50000 0.23090 1.00000 0.02400
S17 0.33460 0.50000 0.05060 1.00000 0.02700
S18 0.15890 0.00000 0.13480 1.00000 0.02400
S19 -0.09970 0.50000 0.87450 1.00000 0.02500
S20 -0.03850 0.50000 0.01750 1.00000 0.02800
S21 0.02360 0.50000 0.15200 1.00000 0.02700
S22 -0.03540 0.00000 0.16060 1.00000 0.02500
S23 0.89930 0.00000 0.01250 1.00000 0.01900
Cl 0.39150 0.50000 0.18600 1.00000 0.03000
O 0.20920 0.50000 0.20800 0.50000 0.03700

loop_
_cod_related_entry_id
_cod_related_entry_database
_cod_related_entry_code
1 AMCSD 0006897
